data_4501430
loop_
_publ_author_name
'Chen, Kai'
'Feng, Xing'
'Liang, Li-Li'
'Zhang, Yun-Qian'
'Zhu, Qian-Jiang'
'Xue, Sai-Feng'
'Tao, Zhu'

_publ_section_title
;
 Coordination and Supramolecular Self-Assemblies of Alkali and Alkaline
 Earth Metal Ions to Cucurbit[5]uril in the Presence of Nitrophenol
;
_journal_issue 12
_journal_name_full 'Crystal Growth &amp; Design'
_journal_page_first 5712
_journal_paper_doi 10.1021/cg201272e
_journal_volume 11
_journal_year 2011
_chemical_absolute_configuration unk
_chemical_formula_moiety 'C30 H38 K2 N20 O14, 2(C6 H5 N O3), 2(N O3), 2(H2 O)'
_chemical_formula_sum 'C42 H52 K2 N24 O28'
_chemical_formula_weight 1419.28
_chemical_name_systematic
;
 ?
;
_space_group_IT_number 4
_symmetry_cell_setting monoclinic
_symmetry_space_group_name_Hall 'P 2yb'
_symmetry_space_group_name_H-M 'P 1 21 1'
_atom_sites_solution_hydrogens geom
_atom_sites_solution_primary direct
_atom_sites_solution_secondary difmap
_audit_creation_method SHELXL-97
_cell_angle_alpha 90.00
_cell_angle_beta 90.604(2)
_cell_angle_gamma 90.00
_cell_formula_units_Z 2
_cell_length_a 11.898(2)
_cell_length_b 15.873(3)
_cell_length_c 14.603(3)
_cell_measurement_temperature 273(2)
_cell_volume 2757.7(9)
_computing_structure_refinement 'SHELXL-97 (Sheldrick, 1997)'
_diffrn_ambient_temperature 273(2)
_diffrn_measured_fraction_theta_full 0.989
_diffrn_measured_fraction_theta_max 0.989
_diffrn_measurement_device_type 'Bruker CCD Area Detector'
_diffrn_measurement_method '\f and \w scan'
_diffrn_radiation_monochromator graphite
_diffrn_radiation_source 'fine-focus sealed tube'
_diffrn_radiation_type MoK\a
_diffrn_radiation_wavelength 0.71073
_diffrn_reflns_av_R_equivalents 0.0224
_diffrn_reflns_av_sigmaI/netI 0.0312
_diffrn_reflns_limit_h_max 14
_diffrn_reflns_limit_h_min -14
_diffrn_reflns_limit_k_max 18
_diffrn_reflns_limit_k_min -17
_diffrn_reflns_limit_l_max 17
_diffrn_reflns_limit_l_min -17
_diffrn_reflns_number 18644
_diffrn_reflns_theta_full 25.09
_diffrn_reflns_theta_max 25.09
_diffrn_reflns_theta_min 1.39
_exptl_absorpt_coefficient_mu 0.290
_exptl_absorpt_correction_T_max 0.9233
_exptl_absorpt_correction_T_min 0.9104
_exptl_absorpt_correction_type multi-scan
_exptl_absorpt_process_details 'SADABS (Bruker, 2008)'
_exptl_crystal_colour colorless
_exptl_crystal_density_diffrn 1.709
_exptl_crystal_density_method 'not measured'
_exptl_crystal_description block
_exptl_crystal_F_000 1468
_exptl_crystal_size_max 0.33
_exptl_crystal_size_mid 0.31
_exptl_crystal_size_min 0.28
_platon_squeeze_details
;
;
_refine_diff_density_max 0.796
_refine_diff_density_min -0.314
_refine_diff_density_rms 0.061
_refine_ls_abs_structure_details 'Flack H D (1983), Acta Cryst. A39, 876-881'
_refine_ls_abs_structure_Flack 0.03(4)
_refine_ls_extinction_method none
_refine_ls_goodness_of_fit_ref 1.033
_refine_ls_hydrogen_treatment constr
_refine_ls_matrix_type full
_refine_ls_number_parameters 847
_refine_ls_number_reflns 8475
_refine_ls_number_restraints 1
_refine_ls_restrained_S_all 1.033
_refine_ls_R_factor_all 0.0435
_refine_ls_R_factor_gt 0.0414
_refine_ls_shift/su_max 0.003
_refine_ls_shift/su_mean 0.000
_refine_ls_structure_factor_coef Fsqd
_refine_ls_weighting_details 'calc w=1/[\s^2^(Fo^2^)+(0.0706P)^2^+1.8424P] where P=(Fo^2^+2Fc^2^)/3'
_refine_ls_weighting_scheme calc
_refine_ls_wR_factor_gt 0.1132
_refine_ls_wR_factor_ref 0.1152
_reflns_number_gt 8018
_reflns_number_total 8475
_reflns_threshold_expression >2sigma(I)
_cod_data_source_file cg201272e_si_002.cif
_cod_data_source_block complex12
_cod_original_cell_volume 2757.8(9)
_cod_original_sg_symbol_H-M 'P 21'
_cod_database_code 4501430

loop_
_symmetry_equiv_pos_as_xyz
'x, y, z'
'-x, y+1/2, -z'

loop_
_atom_site_label
_atom_site_type_symbol
_atom_site_fract_x
_atom_site_fract_y
_atom_site_fract_z
_atom_site_U_iso_or_equiv
_atom_site_adp_type
_atom_site_occupancy
_atom_site_symmetry_multiplicity
_atom_site_calc_flag
_atom_site_refinement_flags
O1W O 0.2379(2) 0.3800(3) 0.4627(2) 0.0596(10) Uani 1 1 d .
O2W O 0.6989(3) 0.0337(3) 0.7161(2) 0.0706(12) Uani 1 1 d .
O4W O 0.7543(2) 0.6733(2) 0.6911(3) 0.0579(9) Uani 1 1 d .
O5W O 0.2424(3) 0.3620(3) 0.2234(3) 0.0751(13) Uani 1 1 d .
K1 K 0.42966(6) 0.37517(5) 0.36772(5) 0.02890(18) Uani 1 1 d .
K2 K 1.07206(6) 0.28293(5) 0.33630(5) 0.03132(19) Uani 1 1 d .
C1 C 0.5480(3) 0.2543(2) 0.1663(2) 0.0236(7) Uani 1 1 d .
C2 C 0.7030(3) 0.2429(2) 0.0680(2) 0.0237(7) Uani 1 1 d .
H2 H 0.6970 0.2340 0.0018 0.028 Uiso 1 1 calc R
C3 C 0.6889(3) 0.1590(2) 0.1219(2) 0.0228(7) Uani 1 1 d .
H3 H 0.6743 0.1116 0.0805 0.027 Uiso 1 1 calc R
C4 C 0.8672(3) 0.2157(2) 0.1548(2) 0.0225(7) Uani 1 1 d .
C5 C 0.5411(3) 0.1138(2) 0.2389(2) 0.0243(7) Uani 1 1 d .
H5A H 0.5496 0.0586 0.2115 0.029 Uiso 1 1 calc R
H5B H 0.4613 0.1259 0.2418 0.029 Uiso 1 1 calc R
C6 C 0.8251(3) 0.0800(2) 0.2284(2) 0.0263(7) Uani 1 1 d .
H6A H 0.7898 0.0292 0.2048 0.032 Uiso 1 1 calc R
H6B H 0.9058 0.0716 0.2271 0.032 Uiso 1 1 calc R
C7 C 0.5471(3) 0.1611(2) 0.4002(2) 0.0227(7) Uani 1 1 d .
C8 C 0.6846(3) 0.0626(2) 0.3603(2) 0.0231(7) Uani 1 1 d .
H8 H 0.6735 0.0021 0.3503 0.028 Uiso 1 1 calc R
C9 C 0.6964(3) 0.0838(2) 0.4636(2) 0.0242(7) Uani 1 1 d .
H9 H 0.6790 0.0351 0.5021 0.029 Uiso 1 1 calc R
C10 C 0.8667(3) 0.1141(2) 0.3897(2) 0.0231(7) Uani 1 1 d .
C11 C 0.5818(3) 0.1802(2) 0.5661(2) 0.0235(7) Uani 1 1 d .
H11A H 0.5953 0.1352 0.6099 0.028 Uiso 1 1 calc R
H11B H 0.5016 0.1913 0.5647 0.028 Uiso 1 1 calc R
C12 C 0.8626(3) 0.1396(2) 0.5564(2) 0.0252(7) Uani 1 1 d .
H12A H 0.9433 0.1314 0.5539 0.030 Uiso 1 1 calc R
H12B H 0.8348 0.1059 0.6068 0.030 Uiso 1 1 calc R
C13 C 0.6020(3) 0.3349(2) 0.5776(2) 0.0218(7) Uani 1 1 d .
C14 C 0.7532(3) 0.2558(2) 0.6361(2) 0.0222(7) Uani 1 1 d .
H14 H 0.7561 0.2260 0.6948 0.027 Uiso 1 1 calc R
C15 C 0.7774(3) 0.3513(2) 0.6487(2) 0.0219(7) Uani 1 1 d .
H15 H 0.7845 0.3666 0.7135 0.026 Uiso 1 1 calc R
C16 C 0.9203(3) 0.2894(2) 0.5612(2) 0.0228(7) Uani 1 1 d .
C17 C 0.6590(3) 0.4809(2) 0.6053(2) 0.0225(7) Uani 1 1 d .
H17A H 0.6928 0.5055 0.6598 0.027 Uiso 1 1 calc R
H17B H 0.5785 0.4897 0.6086 0.027 Uiso 1 1 calc R
C18 C 0.9397(3) 0.4409(2) 0.5894(2) 0.0216(7) Uani 1 1 d .
H18A H 1.0194 0.4302 0.5824 0.026 Uiso 1 1 calc R
H18B H 0.9304 0.4740 0.6447 0.026 Uiso 1 1 calc R
C19 C 0.6360(3) 0.5368(2) 0.4484(2) 0.0193(7) Uani 1 1 d .
C20 C 0.8141(3) 0.5559(2) 0.5176(2) 0.0202(7) Uani 1 1 d .
H20 H 0.8327 0.5974 0.5650 0.024 Uiso 1 1 calc R
C21 C 0.8147(2) 0.5958(2) 0.4198(2) 0.0183(6) Uani 1 1 d .
H21 H 0.8308 0.6563 0.4217 0.022 Uiso 1 1 calc R
C22 C 0.9527(2) 0.4897(2) 0.4282(2) 0.0191(7) Uani 1 1 d .
C23 C 0.6600(3) 0.6040(2) 0.2969(2) 0.0199(7) Uani 1 1 d .
H23A H 0.6931 0.6579 0.2814 0.024 Uiso 1 1 calc R
H23B H 0.5793 0.6117 0.3000 0.024 Uiso 1 1 calc R
C24 C 0.9441(3) 0.5683(2) 0.2824(2) 0.0215(7) Uani 1 1 d .
H24A H 1.0239 0.5558 0.2808 0.026 Uiso 1 1 calc R
H24B H 0.9351 0.6282 0.2716 0.026 Uiso 1 1 calc R
C25 C 0.6077(3) 0.4861(2) 0.1946(2) 0.0224(7) Uani 1 1 d .
C26 C 0.7823(3) 0.5483(2) 0.1670(2) 0.0200(7) Uani 1 1 d .
H26 H 0.7889 0.6035 0.1373 0.024 Uiso 1 1 calc R
C27 C 0.7602(3) 0.4761(2) 0.0954(2) 0.0218(7) Uani 1 1 d .
H27 H 0.7586 0.4982 0.0327 0.026 Uiso 1 1 calc R
C28 C 0.9292(3) 0.4487(2) 0.1746(2) 0.0210(7) Uani 1 1 d .
C29 C 0.5880(3) 0.3800(2) 0.0721(2) 0.0242(7) Uani 1 1 d .
H29A H 0.5084 0.3910 0.0792 0.029 Uiso 1 1 calc R
H29B H 0.6048 0.3843 0.0074 0.029 Uiso 1 1 calc R
C30 C 0.8716(3) 0.3435(2) 0.0584(2) 0.0221(7) Uani 1 1 d .
H30A H 0.8457 0.3522 -0.0041 0.027 Uiso 1 1 calc R
H30B H 0.9516 0.3319 0.0566 0.027 Uiso 1 1 calc R
N1 N 0.6113(2) 0.29494(19) 0.10211(19) 0.0238(6) Uani 1 1 d .
N2 N 0.5931(2) 0.1753(2) 0.1803(2) 0.0264(6) Uani 1 1 d .
N3 N 0.8150(2) 0.27112(19) 0.09533(19) 0.0245(6) Uani 1 1 d .
N4 N 0.7961(2) 0.14960(19) 0.1691(2) 0.0248(6) Uani 1 1 d .
N5 N 0.5864(2) 0.1111(2) 0.33163(19) 0.0239(6) Uani 1 1 d .
N6 N 0.6161(2) 0.15194(19) 0.47637(18) 0.0216(6) Uani 1 1 d .
N7 N 0.7914(2) 0.0918(2) 0.32225(19) 0.0251(6) Uani 1 1 d .
N8 N 0.8133(2) 0.10861(19) 0.47275(19) 0.0231(6) Uani 1 1 d .
N9 N 0.6401(2) 0.25531(19) 0.59720(19) 0.0230(6) Uani 1 1 d .
N10 N 0.6808(2) 0.39190(19) 0.60553(19) 0.0233(6) Uani 1 1 d .
N11 N 0.8406(2) 0.22778(19) 0.57622(19) 0.0232(6) Uani 1 1 d .
N12 N 0.8832(2) 0.36191(19) 0.60078(18) 0.0237(6) Uani 1 1 d .
N13 N 0.7008(2) 0.52523(19) 0.52597(18) 0.0229(6) Uani 1 1 d .
N14 N 0.7015(2) 0.57837(19) 0.38574(18) 0.0214(6) Uani 1 1 d .
N15 N 0.8998(2) 0.49017(19) 0.51128(18) 0.0225(6) Uani 1 1 d .
N16 N 0.9024(2) 0.54851(18) 0.37297(18) 0.0199(6) Uani 1 1 d .
N17 N 0.6846(2) 0.54379(18) 0.22417(18) 0.0208(6) Uani 1 1 d .
N18 N 0.6512(2) 0.4444(2) 0.12147(18) 0.0228(6) Uani 1 1 d .
N19 N 0.8878(2) 0.5222(2) 0.20910(19) 0.0231(6) Uani 1 1 d .
N20 N 0.8541(2) 0.4198(2) 0.10960(18) 0.0239(6) Uani 1 1 d .
O1 O 0.46473(19) 0.28299(17) 0.20307(16) 0.0289(5) Uani 1 1 d .
O2 O 0.4630(2) 0.20547(17) 0.39718(17) 0.0285(5) Uani 1 1 d .
O3 O 0.50968(19) 0.35201(16) 0.54342(16) 0.0265(5) Uani 1 1 d .
O4 O 0.53810(19) 0.51711(16) 0.43806(16) 0.0258(5) Uani 1 1 d .
O5 O 0.51377(19) 0.47425(16) 0.22740(16) 0.0263(5) Uani 1 1 d .
O6 O 0.96121(19) 0.22371(17) 0.18660(17) 0.0286(6) Uani 1 1 d .
O7 O 0.96443(18) 0.13326(16) 0.37889(16) 0.0269(5) Uani 1 1 d .
O8 O 1.00844(18) 0.27923(17) 0.52137(16) 0.0269(5) Uani 1 1 d .
O9 O 1.03222(19) 0.44559(16) 0.40689(15) 0.0257(5) Uani 1 1 d .
O10 O 1.01685(19) 0.41492(17) 0.19599(16) 0.0282(6) Uani 1 1 d .
C31 C 0.9248(3) 0.1724(3) 0.8966(3) 0.0352(9) Uani 1 1 d .
C32 C 1.0193(3) 0.1794(3) 0.9538(3) 0.0394(10) Uani 1 1 d .
H32 H 1.0654 0.2265 0.9499 0.047 Uiso 1 1 calc R
C33 C 1.0442(3) 0.1169(3) 1.0156(3) 0.0429(11) Uani 1 1 d .
H33 H 1.1070 0.1227 1.0535 0.051 Uiso 1 1 calc R
C34 C 0.9782(4) 0.0452(3) 1.0232(3) 0.0433(11) Uani 1 1 d .
H34 H 0.9959 0.0025 1.0644 0.052 Uiso 1 1 calc R
C35 C 0.8851(4) 0.0406(3) 0.9664(3) 0.0391(10) Uani 1 1 d .
C36 C 0.8564(3) 0.1032(3) 0.9039(3) 0.0397(10) Uani 1 1 d .
H36 H 0.7921 0.0983 0.8676 0.048 Uiso 1 1 calc R
N21 N 0.8114(4) -0.0331(3) 0.9714(3) 0.0518(10) Uani 1 1 d .
O11 O 0.8927(3) 0.2321(2) 0.8342(2) 0.0515(8) Uani 1 1 d .
H11 H 0.9384 0.2707 0.8346 0.077 Uiso 1 1 calc R
O12 O 0.8513(3) -0.0998(3) 1.0033(3) 0.0720(11) Uani 1 1 d .
O13 O 0.7139(3) -0.0270(3) 0.9442(3) 0.0710(11) Uani 1 1 d .
C37 C 0.3896(3) 0.1954(3) 0.9795(3) 0.0345(9) Uani 1 1 d .
C38 C 0.3749(3) 0.2736(3) 0.9394(3) 0.0332(8) Uani 1 1 d .
H38 H 0.3205 0.3107 0.9605 0.040 Uiso 1 1 calc R
C39 C 0.4426(3) 0.2953(2) 0.8676(2) 0.0298(8) Uani 1 1 d .
C40 C 0.5268(3) 0.2439(3) 0.8334(3) 0.0374(9) Uani 1 1 d .
H40 H 0.5716 0.2606 0.7849 0.045 Uiso 1 1 calc R
C41 C 0.5403(3) 0.1659(3) 0.8757(3) 0.0406(10) Uani 1 1 d .
H41 H 0.5958 0.1294 0.8552 0.049 Uiso 1 1 calc R
C42 C 0.4734(3) 0.1416(3) 0.9474(3) 0.0379(9) Uani 1 1 d .
H42 H 0.4840 0.0892 0.9746 0.046 Uiso 1 1 calc R
N22 N 0.4268(3) 0.3800(2) 0.8259(2) 0.0364(8) Uani 1 1 d .
O14 O 0.3204(3) 0.1746(2) 1.0504(2) 0.0568(9) Uani 1 1 d .
H14A H 0.3352 0.1269 1.0682 0.085 Uiso 1 1 calc R
O15 O 0.4730(3) 0.3943(2) 0.75331(19) 0.0522(8) Uani 1 1 d .
O16 O 0.3682(3) 0.4301(2) 0.8656(2) 0.0573(9) Uani 1 1 d .
N23 N 0.1186(4) 0.3365(3) 0.7641(3) 0.0559(11) Uani 1 1 d .
O17 O 0.1741(3) 0.3869(2) 0.7171(3) 0.0621(10) Uani 1 1 d .
O18 O 0.1496(3) 0.2626(2) 0.7724(2) 0.0540(8) Uani 1 1 d .
O19 O 0.0240(3) 0.3630(3) 0.7980(3) 0.0769(12) Uani 1 1 d .
N24 N 0.2910(4) -0.0205(3) 0.1427(2) 0.0466(10) Uani 1 1 d .
O20 O 0.2837(3) -0.0980(2) 0.1368(2) 0.0586(9) Uani 1 1 d .
O21 O 0.3707(3) 0.0164(3) 0.1039(2) 0.0592(9) Uani 1 1 d .
O22 O 0.2177(4) 0.0203(3) 0.1861(3) 0.0766(12) Uani 1 1 d .

loop_
_atom_site_aniso_label
_atom_site_aniso_U_11
_atom_site_aniso_U_22
_atom_site_aniso_U_33
_atom_site_aniso_U_23
_atom_site_aniso_U_13
_atom_site_aniso_U_12
O1W 0.0263(14) 0.088(3) 0.065(2) 0.030(2) 0.0076(13) 0.0073(17)
O2W 0.066(2) 0.094(3) 0.051(2) 0.009(2) -0.0011(17) -0.039(2)
O4W 0.0348(16) 0.055(2) 0.084(2) -0.0196(19) 0.0156(15) -0.0100(15)
O5W 0.0438(18) 0.103(4) 0.078(2) 0.043(2) -0.0028(17) -0.005(2)
K1 0.0314(4) 0.0257(4) 0.0296(4) 0.0015(3) 0.0018(3) -0.0001(3)
K2 0.0317(4) 0.0284(4) 0.0338(4) -0.0016(3) 0.0001(3) -0.0016(3)
C1 0.0209(16) 0.0254(19) 0.0243(16) -0.0054(14) -0.0024(13) 0.0003(14)
C2 0.0255(16) 0.0266(19) 0.0191(15) -0.0057(13) 0.0019(13) 0.0003(15)
C3 0.0262(17) 0.0203(18) 0.0218(16) -0.0064(13) -0.0029(13) 0.0013(14)
C4 0.0227(17) 0.0241(19) 0.0207(15) -0.0074(13) 0.0060(13) 0.0019(14)
C5 0.0188(15) 0.0222(19) 0.0318(17) -0.0037(14) -0.0033(13) -0.0026(14)
C6 0.0256(17) 0.021(2) 0.0321(18) -0.0046(14) 0.0029(14) 0.0052(14)
C7 0.0174(15) 0.0197(19) 0.0311(18) 0.0036(14) 0.0011(13) -0.0037(14)
C8 0.0196(15) 0.0158(17) 0.0339(18) 0.0010(13) -0.0013(13) -0.0021(13)
C9 0.0239(16) 0.0158(18) 0.0330(18) 0.0022(14) 0.0034(14) -0.0027(14)
C10 0.0266(18) 0.0139(17) 0.0288(17) 0.0016(13) 0.0009(13) 0.0043(14)
C11 0.0202(15) 0.0208(18) 0.0296(17) 0.0024(14) 0.0065(13) -0.0013(14)
C12 0.0243(16) 0.0212(19) 0.0302(17) 0.0070(14) -0.0001(13) 0.0060(14)
C13 0.0199(16) 0.0247(19) 0.0209(15) 0.0023(13) 0.0048(12) -0.0005(13)
C14 0.0237(16) 0.0245(19) 0.0185(15) 0.0032(13) 0.0004(12) 0.0027(14)
C15 0.0211(16) 0.0239(19) 0.0207(15) 0.0013(13) 0.0013(12) 0.0002(13)
C16 0.0206(16) 0.0250(19) 0.0228(15) 0.0050(14) -0.0067(13) -0.0013(14)
C17 0.0201(15) 0.0253(19) 0.0220(16) -0.0021(13) 0.0035(12) 0.0018(14)
C18 0.0203(16) 0.0247(19) 0.0198(15) 0.0014(13) -0.0029(12) -0.0042(14)
C19 0.0201(16) 0.0171(17) 0.0209(15) -0.0022(12) 0.0025(12) 0.0015(13)
C20 0.0205(15) 0.0209(17) 0.0191(15) -0.0046(13) 0.0012(12) -0.0009(13)
C21 0.0171(14) 0.0137(16) 0.0242(15) -0.0007(12) -0.0012(12) -0.0016(13)
C22 0.0161(14) 0.0171(17) 0.0241(16) -0.0035(13) -0.0045(12) -0.0030(13)
C23 0.0215(15) 0.0170(17) 0.0212(15) -0.0001(13) 0.0003(12) 0.0043(13)
C24 0.0218(15) 0.0235(19) 0.0190(15) -0.0010(13) -0.0010(12) -0.0044(14)
C25 0.0214(16) 0.0206(18) 0.0252(16) 0.0049(13) -0.0052(13) 0.0011(14)
C26 0.0198(15) 0.0217(18) 0.0187(15) 0.0022(13) 0.0029(12) -0.0001(13)
C27 0.0247(16) 0.0201(18) 0.0204(15) 0.0006(13) -0.0023(12) 0.0008(14)
C28 0.0205(16) 0.0241(19) 0.0185(15) 0.0022(13) 0.0044(12) -0.0010(14)
C29 0.0230(15) 0.0260(19) 0.0236(16) -0.0023(14) -0.0068(12) -0.0006(15)
C30 0.0210(15) 0.0261(19) 0.0194(15) -0.0027(13) 0.0056(12) 0.0016(14)
N1 0.0218(13) 0.0215(16) 0.0281(14) -0.0012(12) 0.0013(11) -0.0014(12)
N2 0.0264(14) 0.0214(16) 0.0315(15) -0.0017(12) 0.0009(12) 0.0043(13)
N3 0.0229(14) 0.0253(17) 0.0254(14) -0.0009(12) 0.0001(11) 0.0015(12)
N4 0.0229(14) 0.0201(16) 0.0315(15) -0.0004(12) 0.0013(11) 0.0010(12)
N5 0.0217(13) 0.0235(17) 0.0266(14) -0.0023(12) 0.0002(11) 0.0020(12)
N6 0.0214(13) 0.0206(15) 0.0228(13) 0.0024(11) 0.0051(11) -0.0021(11)
N7 0.0219(13) 0.0242(16) 0.0291(15) -0.0011(12) 0.0021(11) -0.0023(12)
N8 0.0200(13) 0.0221(16) 0.0273(14) 0.0021(12) 0.0028(11) 0.0000(12)
N9 0.0213(13) 0.0213(16) 0.0263(14) 0.0041(12) 0.0022(11) 0.0005(12)
N10 0.0210(13) 0.0233(17) 0.0257(14) 0.0030(11) -0.0006(11) -0.0005(12)
N11 0.0205(13) 0.0212(16) 0.0280(14) 0.0011(11) 0.0025(11) -0.0022(12)
N12 0.0203(13) 0.0252(17) 0.0255(13) -0.0013(12) 0.0009(11) 0.0012(12)
N13 0.0203(13) 0.0254(16) 0.0229(14) 0.0028(12) 0.0000(11) -0.0019(12)
N14 0.0182(13) 0.0244(16) 0.0215(13) 0.0015(11) -0.0031(10) -0.0004(12)
N15 0.0241(14) 0.0275(17) 0.0158(12) -0.0003(11) -0.0026(10) 0.0035(12)
N16 0.0178(13) 0.0198(15) 0.0220(13) 0.0012(11) 0.0030(10) -0.0002(11)
N17 0.0218(14) 0.0187(15) 0.0219(13) -0.0028(11) 0.0029(10) -0.0011(11)
N18 0.0198(14) 0.0265(17) 0.0221(14) -0.0042(12) -0.0004(11) -0.0010(12)
N19 0.0214(14) 0.0248(16) 0.0229(14) -0.0004(11) -0.0039(11) -0.0005(12)
N20 0.0221(14) 0.0270(17) 0.0227(14) -0.0038(12) -0.0009(11) 0.0050(12)
O1 0.0260(12) 0.0287(14) 0.0320(12) -0.0012(11) 0.0025(10) 0.0052(11)
O2 0.0263(12) 0.0258(14) 0.0334(13) -0.0010(10) 0.0002(10) 0.0059(11)
O3 0.0208(12) 0.0265(14) 0.0321(12) 0.0056(10) 0.0004(10) 0.0002(10)
O4 0.0215(12) 0.0231(14) 0.0328(13) 0.0017(10) -0.0017(9) -0.0001(10)
O5 0.0216(12) 0.0277(14) 0.0297(12) -0.0028(10) 0.0039(9) -0.0006(10)
O6 0.0216(12) 0.0316(15) 0.0327(13) -0.0016(11) -0.0019(10) -0.0006(11)
O7 0.0149(11) 0.0292(15) 0.0366(13) 0.0023(10) 0.0017(9) 0.0003(10)
O8 0.0188(11) 0.0291(14) 0.0327(13) 0.0006(11) 0.0049(10) 0.0009(10)
O9 0.0215(11) 0.0288(14) 0.0268(12) 0.0025(10) 0.0016(9) 0.0045(10)
O10 0.0213(12) 0.0334(15) 0.0297(12) -0.0016(11) -0.0033(10) 0.0060(11)
C31 0.0306(19) 0.040(3) 0.035(2) -0.0112(17) 0.0063(16) 0.0078(17)
C32 0.0295(19) 0.048(3) 0.041(2) -0.021(2) 0.0104(16) 0.0004(18)
C33 0.0307(19) 0.064(3) 0.034(2) -0.022(2) 0.0040(16) 0.012(2)
C34 0.038(2) 0.055(3) 0.037(2) -0.009(2) 0.0131(17) 0.012(2)
C35 0.044(2) 0.045(3) 0.0283(19) -0.0095(17) 0.0143(17) 0.0019(19)
C36 0.0313(19) 0.049(3) 0.039(2) -0.0160(19) 0.0055(16) 0.0018(19)
N21 0.062(3) 0.054(3) 0.040(2) -0.0083(19) 0.0229(19) -0.007(2)
O11 0.0489(17) 0.046(2) 0.0593(19) 0.0021(15) -0.0072(14) 0.0040(15)
O12 0.076(3) 0.055(3) 0.086(3) 0.003(2) 0.036(2) -0.004(2)
O13 0.066(2) 0.090(3) 0.057(2) 0.011(2) -0.0047(18) -0.033(2)
C37 0.035(2) 0.037(2) 0.0316(19) 0.0015(17) -0.0123(16) -0.0108(18)
C38 0.0324(19) 0.033(2) 0.0343(19) -0.0027(16) -0.0041(15) -0.0026(17)
C39 0.0325(18) 0.025(2) 0.0312(18) -0.0026(15) -0.0074(15) -0.0001(15)
C40 0.033(2) 0.042(3) 0.037(2) -0.0082(18) 0.0032(16) -0.0061(18)
C41 0.034(2) 0.033(2) 0.055(3) -0.018(2) -0.0065(18) -0.0003(18)
C42 0.040(2) 0.023(2) 0.051(2) 0.0006(17) -0.0211(18) -0.0063(17)
N22 0.0451(18) 0.033(2) 0.0305(16) 0.0037(15) -0.0040(14) -0.0026(17)
O14 0.0579(19) 0.060(2) 0.0528(19) 0.0127(17) 0.0050(15) -0.0143(18)
O15 0.077(2) 0.050(2) 0.0299(15) 0.0113(13) 0.0081(14) -0.0067(17)
O16 0.072(2) 0.0346(19) 0.066(2) 0.0075(16) 0.0206(18) 0.0146(17)
N23 0.053(2) 0.052(3) 0.062(3) -0.017(2) -0.002(2) 0.008(2)
O17 0.073(2) 0.034(2) 0.080(2) -0.0040(17) 0.0257(19) -0.0172(18)
O18 0.064(2) 0.0268(19) 0.072(2) 0.0039(15) 0.0070(17) 0.0102(15)
O19 0.073(3) 0.062(3) 0.095(3) 0.009(2) -0.015(2) 0.002(2)
N24 0.073(3) 0.045(3) 0.0214(16) 0.0059(15) -0.0095(17) -0.008(2)
O20 0.094(3) 0.043(2) 0.0393(17) 0.0027(14) 0.0125(17) -0.0161(18)
O21 0.071(2) 0.059(2) 0.0472(18) 0.0124(16) -0.0135(16) -0.0268(19)
O22 0.096(3) 0.068(3) 0.066(2) 0.005(2) 0.009(2) 0.029(2)

loop_
_atom_type_symbol
_atom_type_description
_atom_type_scat_dispersion_real
_atom_type_scat_dispersion_imag
_atom_type_scat_source
C C 0.0033 0.0016 'International Tables Vol C Tables 4.2.6.8 and 6.1.1.4'
H H 0.0000 0.0000 'International Tables Vol C Tables 4.2.6.8 and 6.1.1.4'
N N 0.0061 0.0033 'International Tables Vol C Tables 4.2.6.8 and 6.1.1.4'
O O 0.0106 0.0060 'International Tables Vol C Tables 4.2.6.8 and 6.1.1.4'
K K 0.2009 0.2494 'International Tables Vol C Tables 4.2.6.8 and 6.1.1.4'

loop_
_geom_angle_atom_site_label_1
_geom_angle_atom_site_label_2
_geom_angle_atom_site_label_3
_geom_angle
_geom_angle_site_symmetry_1
_geom_angle_site_symmetry_3
K1 O1W K2 102.54(12) . 1_455
K2 O5W K1 98.36(11) 1_455 .
O1W K1 O3 79.02(9) . .
O1W K1 O2 93.98(11) . .
O3 K1 O2 71.10(8) . .
O1W K1 O5 132.83(10) . .
O3 K1 O5 129.76(8) . .
O2 K1 O5 128.03(8) . .
O1W K1 O4 100.31(11) . .
O3 K1 O4 67.05(7) . .
O2 K1 O4 131.85(7) . .
O5 K1 O4 69.22(7) . .
O1W K1 O1 125.72(11) . .
O3 K1 O1 131.76(8) . .
O2 K1 O1 66.90(8) . .
O5 K1 O1 67.11(8) . .
O4 K1 O1 130.91(8) . .
O1W K1 O5W 74.99(10) . .
O3 K1 O5W 151.15(9) . .
O2 K1 O5W 98.25(11) . .
O5 K1 O5W 78.22(8) . .
O4 K1 O5W 129.82(11) . .
O1 K1 O5W 59.69(10) . .
O1W K1 O2W 76.60(11) . 2_656
O3 K1 O2W 128.63(9) . 2_656
O2 K1 O2W 154.24(10) . 2_656
O5 K1 O2W 56.23(9) . 2_656
O4 K1 O2W 73.82(10) . 2_656
O1 K1 O2W 98.95(9) . 2_656
O5W K1 O2W 56.32(12) . 2_656
O1W K1 K2 42.02(9) . 1_455
O3 K1 K2 111.57(5) . 1_455
O2 K1 K2 80.39(5) . 1_455
O5 K1 K2 117.04(5) . 1_455
O4 K1 K2 136.98(5) . 1_455
O1 K1 K2 83.92(5) . 1_455
O5W K1 K2 39.59(7) . 1_455
O2W K1 K2 76.64(9) 2_656 1_455
O6 K2 O4W 91.34(10) . 2_746
O6 K2 O7 70.22(8) . .
O4W K2 O7 80.73(9) 2_746 .
O6 K2 O8 129.34(8) . .
O4W K2 O8 109.78(9) 2_746 .
O7 K2 O8 68.73(8) . .
O6 K2 O9 122.00(8) . .
O4W K2 O9 139.99(10) 2_746 .
O7 K2 O9 128.48(8) . .
O8 K2 O9 67.69(8) . .
O6 K2 O5W 91.62(10) . 1_655
O4W K2 O5W 70.11(12) 2_746 1_655
O7 K2 O5W 145.33(12) . 1_655
O8 K2 O5W 138.50(11) . 1_655
O9 K2 O5W 86.17(12) . 1_655
O6 K2 O10 65.78(8) . .
O4W K2 O10 120.35(9) 2_746 .
O7 K2 O10 130.81(7) . .
O8 K2 O10 127.70(8) . .
O9 K2 O10 64.78(7) . .
O5W K2 O10 57.34(9) 1_655 .
O6 K2 O1W 162.72(9) . 1_655
O4W K2 O1W 85.78(11) 2_746 1_655
O7 K2 O1W 125.82(8) . 1_655
O8 K2 O1W 67.30(7) . 1_655
O9 K2 O1W 55.63(8) . 1_655
O5W K2 O1W 71.37(11) 1_655 1_655
O10 K2 O1W 101.13(9) . 1_655
O6 K2 K1 130.11(6) . 1_655
O4W K2 K1 60.58(8) 2_746 1_655
O7 K2 K1 133.75(5) . 1_655
O8 K2 K1 99.89(5) . 1_655
O9 K2 K1 80.10(5) . 1_655
O5W K2 K1 42.05(7) 1_655 1_655
O10 K2 K1 92.42(5) . 1_655
O1W K2 K1 35.45(6) 1_655 1_655
O1 C1 N1 125.5(3) . .
O1 C1 N2 126.2(3) . .
N1 C1 N2 108.3(3) . .
N3 C2 N1 114.6(3) . .
N3 C2 C3 103.2(3) . .
N1 C2 C3 103.1(3) . .
N3 C2 H2 111.8 . .
N1 C2 H2 111.8 . .
C3 C2 H2 111.8 . .
N4 C3 N2 115.6(3) . .
N4 C3 C2 103.3(3) . .
N2 C3 C2 103.5(3) . .
N4 C3 H3 111.3 . .
N2 C3 H3 111.3 . .
C2 C3 H3 111.3 . .
O6 C4 N4 126.4(3) . .
O6 C4 N3 125.5(3) . .
N4 C4 N3 108.1(3) . .
N2 C5 N5 114.6(3) . .
N2 C5 H5A 108.6 . .
N5 C5 H5A 108.6 . .
N2 C5 H5B 108.6 . .
N5 C5 H5B 108.6 . .
H5A C5 H5B 107.6 . .
N7 C6 N4 113.8(3) . .
N7 C6 H6A 108.8 . .
N4 C6 H6A 108.8 . .
N7 C6 H6B 108.8 . .
N4 C6 H6B 108.8 . .
H6A C6 H6B 107.7 . .
O2 C7 N5 126.4(3) . .
O2 C7 N6 124.6(3) . .
N5 C7 N6 108.9(3) . .
N5 C8 N7 114.8(3) . .
N5 C8 C9 103.2(3) . .
N7 C8 C9 103.3(3) . .
N5 C8 H8 111.6 . .
N7 C8 H8 111.6 . .
C9 C8 H8 111.6 . .
N8 C9 N6 114.6(3) . .
N8 C9 C8 103.0(3) . .
N6 C9 C8 103.5(3) . .
N8 C9 H9 111.7 . .
N6 C9 H9 111.7 . .
C8 C9 H9 111.7 . .
O7 C10 N7 126.2(3) . .
O7 C10 N8 125.6(3) . .
N7 C10 N8 108.2(3) . .
N6 C11 N9 113.5(3) . .
N6 C11 H11A 108.9 . .
N9 C11 H11A 108.9 . .
N6 C11 H11B 108.9 . .
N9 C11 H11B 108.9 . .
H11A C11 H11B 107.7 . .
N8 C12 N11 115.2(3) . .
N8 C12 H12A 108.5 . .
N11 C12 H12A 108.5 . .
N8 C12 H12B 108.5 . .
N11 C12 H12B 108.5 . .
H12A C12 H12B 107.5 . .
O3 C13 N10 125.6(3) . .
O3 C13 N9 125.4(3) . .
N10 C13 N9 108.9(3) . .
N11 C14 N9 115.6(3) . .
N11 C14 C15 103.9(3) . .
N9 C14 C15 102.8(3) . .
N11 C14 H14 111.3 . .
N9 C14 H14 111.3 . .
C15 C14 H14 111.3 . .
N10 C15 N12 115.1(3) . .
N10 C15 C14 103.7(3) . .
N12 C15 C14 102.5(3) . .
N10 C15 H15 111.7 . .
N12 C15 H15 111.7 . .
C14 C15 H15 111.7 . .
O8 C16 N12 126.9(3) . .
O8 C16 N11 125.4(3) . .
N12 C16 N11 107.7(3) . .
N10 C17 N13 114.6(3) . .
N10 C17 H17A 108.6 . .
N13 C17 H17A 108.6 . .
N10 C17 H17B 108.6 . .
N13 C17 H17B 108.6 . .
H17A C17 H17B 107.6 . .
N12 C18 N15 114.2(3) . .
N12 C18 H18A 108.7 . .
N15 C18 H18A 108.7 . .
N12 C18 H18B 108.7 . .
N15 C18 H18B 108.7 . .
H18A C18 H18B 107.6 . .
O4 C19 N13 126.6(3) . .
O4 C19 N14 126.2(3) . .
N13 C19 N14 107.1(3) . .
N13 C20 N15 114.7(3) . .
N13 C20 C21 103.2(2) . .
N15 C20 C21 102.8(2) . .
N13 C20 H20 111.8 . .
N15 C20 H20 111.8 . .
C21 C20 H20 111.8 . .
N14 C21 N16 113.9(3) . .
N14 C21 C20 102.9(2) . .
N16 C21 C20 103.3(2) . .
N14 C21 H21 112.0 . .
N16 C21 H21 112.0 . .
C20 C21 H21 112.0 . .
O9 C22 N16 125.3(3) . .
O9 C22 N15 126.3(3) . .
N16 C22 N15 108.4(3) . .
N14 C23 N17 113.6(3) . .
N14 C23 H23A 108.8 . .
N17 C23 H23A 108.8 . .
N14 C23 H23B 108.8 . .
N17 C23 H23B 108.8 . .
H23A C23 H23B 107.7 . .
N16 C24 N19 113.7(3) . .
N16 C24 H24A 108.8 . .
N19 C24 H24A 108.8 . .
N16 C24 H24B 108.8 . .
N19 C24 H24B 108.8 . .
H24A C24 H24B 107.7 . .
O5 C25 N17 125.9(3) . .
O5 C25 N18 125.7(3) . .
N17 C25 N18 108.4(3) . .
N17 C26 N19 116.1(3) . .
N17 C26 C27 102.6(3) . .
N19 C26 C27 102.2(3) . .
N17 C26 H26 111.7 . .
N19 C26 H26 111.7 . .
C27 C26 H26 111.7 . .
N20 C27 N18 116.1(3) . .
N20 C27 C26 103.4(2) . .
N18 C27 C26 102.9(2) . .
N20 C27 H27 111.3 . .
N18 C27 H27 111.3 . .
C26 C27 H27 111.3 . .
O10 C28 N19 126.6(3) . .
O10 C28 N20 125.6(3) . .
N19 C28 N20 107.8(3) . .
N1 C29 N18 114.1(3) . .
N1 C29 H29A 108.7 . .
N18 C29 H29A 108.7 . .
N1 C29 H29B 108.7 . .
N18 C29 H29B 108.7 . .
H29A C29 H29B 107.6 . .
N3 C30 N20 114.0(3) . .
N3 C30 H30A 108.8 . .
N20 C30 H30A 108.8 . .
N3 C30 H30B 108.8 . .
N20 C30 H30B 108.8 . .
H30A C30 H30B 107.7 . .
C1 N1 C29 122.8(3) . .
C1 N1 C2 112.6(3) . .
C29 N1 C2 124.6(3) . .
C1 N2 C5 122.3(3) . .
C1 N2 C3 112.4(3) . .
C5 N2 C3 124.9(3) . .
C4 N3 C30 122.4(3) . .
C4 N3 C2 112.3(3) . .
C30 N3 C2 125.0(3) . .
C4 N4 C6 122.4(3) . .
C4 N4 C3 113.1(3) . .
C6 N4 C3 124.5(3) . .
C7 N5 C5 122.7(3) . .
C7 N5 C8 112.1(3) . .
C5 N5 C8 124.9(3) . .
C7 N6 C11 121.6(3) . .
C7 N6 C9 111.1(3) . .
C11 N6 C9 122.5(3) . .
C10 N7 C6 122.0(3) . .
C10 N7 C8 111.8(3) . .
C6 N7 C8 124.7(3) . .
C10 N8 C12 122.7(3) . .
C10 N8 C9 112.7(3) . .
C12 N8 C9 123.6(3) . .
C13 N9 C11 122.4(3) . .
C13 N9 C14 112.3(3) . .
C11 N9 C14 124.3(3) . .
C13 N10 C17 121.9(3) . .
C13 N10 C15 111.9(3) . .
C17 N10 C15 125.3(3) . .
C16 N11 C14 112.3(3) . .
C16 N11 C12 121.6(3) . .
C14 N11 C12 123.5(3) . .
C16 N12 C18 122.3(3) . .
C16 N12 C15 113.1(3) . .
C18 N12 C15 124.4(3) . .
C19 N13 C20 113.7(3) . .
C19 N13 C17 121.9(3) . .
C20 N13 C17 124.2(3) . .
C19 N14 C23 122.9(3) . .
C19 N14 C21 113.0(3) . .
C23 N14 C21 124.1(3) . .
C22 N15 C18 122.7(3) . .
C22 N15 C20 112.6(3) . .
C18 N15 C20 123.7(3) . .
C22 N16 C24 122.2(3) . .
C22 N16 C21 112.6(3) . .
C24 N16 C21 124.7(3) . .
C25 N17 C26 113.2(3) . .
C25 N17 C23 122.1(3) . .
C26 N17 C23 123.9(3) . .
C25 N18 C27 112.7(3) . .
C25 N18 C29 122.0(3) . .
C27 N18 C29 125.1(3) . .
C28 N19 C26 113.6(3) . .
C28 N19 C24 122.4(3) . .
C26 N19 C24 123.9(3) . .
C28 N20 C30 122.8(3) . .
C28 N20 C27 112.9(3) . .
C30 N20 C27 124.2(3) . .
C1 O1 K1 133.6(2) . .
C7 O2 K1 133.2(2) . .
C13 O3 K1 134.9(2) . .
C19 O4 K1 134.0(2) . .
C25 O5 K1 135.0(2) . .
C4 O6 K2 141.7(2) . .
C10 O7 K2 133.6(2) . .
C16 O8 K2 134.3(2) . .
C22 O9 K2 138.8(2) . .
C28 O10 K2 131.9(2) . .
O11 C31 C36 116.4(4) . .
O11 C31 C32 124.2(4) . .
C36 C31 C32 119.4(4) . .
C33 C32 C31 120.2(4) . .
C33 C32 H32 119.9 . .
C31 C32 H32 119.9 . .
C32 C33 C34 121.8(4) . .
C32 C33 H33 119.1 . .
C34 C33 H33 119.1 . .
C35 C34 C33 116.6(4) . .
C35 C34 H34 121.7 . .
C33 C34 H34 121.7 . .
C34 C35 C36 123.2(4) . .
C34 C35 N21 119.4(4) . .
C36 C35 N21 117.5(4) . .
C31 C36 C35 118.8(4) . .
C31 C36 H36 120.6 . .
C35 C36 H36 120.6 . .
O13 N21 O12 122.8(5) . .
O13 N21 C35 119.1(4) . .
O12 N21 C35 118.1(4) . .
C31 O11 H11 109.5 . .
O14 C37 C38 117.5(4) . .
O14 C37 C42 122.9(4) . .
C38 C37 C42 119.6(4) . .
C39 C38 C37 118.4(4) . .
C39 C38 H38 120.8 . .
C37 C38 H38 120.8 . .
C38 C39 C40 124.0(4) . .
C38 C39 N22 117.8(3) . .
C40 C39 N22 118.2(3) . .
C39 C40 C41 116.3(4) . .
C39 C40 H40 121.8 . .
C41 C40 H40 121.8 . .
C42 C41 C40 121.4(4) . .
C42 C41 H41 119.3 . .
C40 C41 H41 119.3 . .
C41 C42 C37 120.3(4) . .
C41 C42 H42 119.9 . .
C37 C42 H42 119.9 . .
O16 N22 O15 124.1(4) . .
O16 N22 C39 118.0(3) . .
O15 N22 C39 118.0(3) . .
C37 O14 H14A 109.5 . .
O18 N23 O17 120.3(4) . .
O18 N23 O19 121.8(5) . .
O17 N23 O19 117.8(5) . .
O20 N24 O21 119.1(4) . .
O20 N24 O22 119.8(4) . .
O21 N24 O22 121.2(5) . .

loop_
_geom_bond_atom_site_label_1
_geom_bond_atom_site_label_2
_geom_bond_distance
_geom_bond_site_symmetry_2
O1W K1 2.684(3) .
O1W K2 3.098(4) 1_455
O2W K1 3.184(4) 2_646
O4W K2 2.734(3) 2_756
O5W K2 2.910(4) 1_455
O5W K1 3.059(4) .
K1 O3 2.752(2) .
K1 O2 2.756(3) .
K1 O5 2.778(3) .
K1 O4 2.787(3) .
K1 O1 2.849(3) .
K1 O2W 3.183(4) 2_656
K1 K2 4.5183(13) 1_455
K2 O6 2.710(3) .
K2 O4W 2.734(3) 2_746
K2 O7 2.773(3) .
K2 O8 2.815(2) .
K2 O9 2.822(3) .
K2 O5W 2.910(4) 1_655
K2 O10 2.998(3) .
K2 O1W 3.098(4) 1_655
K2 K1 4.5183(13) 1_655
C1 O1 1.220(4) .
C1 N1 1.370(5) .
C1 N2 1.379(5) .
C2 N3 1.458(4) .
C2 N1 1.460(4) .
C2 C3 1.556(5) .
C2 H2 0.9800 .
C3 N4 1.451(4) .
C3 N2 1.453(4) .
C3 H3 0.9800 .
C4 O6 1.213(4) .
C4 N4 1.365(5) .
C4 N3 1.379(5) .
C5 N2 1.441(5) .
C5 N5 1.453(4) .
C5 H5A 0.9700 .
C5 H5B 0.9700 .
C6 N7 1.444(5) .
C6 N4 1.444(5) .
C6 H6A 0.9700 .
C6 H6B 0.9700 .
C7 O2 1.224(4) .
C7 N5 1.365(5) .
C7 N6 1.383(4) .
C8 N5 1.457(4) .
C8 N7 1.467(4) .
C8 C9 1.551(5) .
C8 H8 0.9800 .
C9 N8 1.451(4) .
C9 N6 1.456(5) .
C9 H9 0.9800 .
C10 O7 1.214(4) .
C10 N7 1.371(4) .
C10 N8 1.377(4) .
C11 N6 1.448(4) .
C11 N9 1.450(5) .
C11 H11A 0.9700 .
C11 H11B 0.9700 .
C12 N8 1.436(5) .
C12 N11 1.453(5) .
C12 H12A 0.9700 .
C12 H12B 0.9700 .
C13 O3 1.232(4) .
C13 N10 1.363(4) .
C13 N9 1.371(5) .
C14 N11 1.437(4) .
C14 N9 1.455(4) .
C14 C15 1.553(5) .
C14 H14 0.9800 .
C15 N10 1.455(4) .
C15 N12 1.456(4) .
C15 H15 0.9800 .
C16 O8 1.215(4) .
C16 N12 1.364(5) .
C16 N11 1.382(5) .
C17 N10 1.437(5) .
C17 N13 1.447(4) .
C17 H17A 0.9700 .
C17 H17B 0.9700 .
C18 N12 1.433(5) .
C18 N15 1.459(4) .
C18 H18A 0.9700 .
C18 H18B 0.9700 .
C19 O4 1.214(4) .
C19 N13 1.376(4) .
C19 N14 1.377(4) .
C20 N13 1.440(4) .
C20 N15 1.462(4) .
C20 C21 1.561(4) .
C20 H20 0.9800 .
C21 N14 1.457(4) .
C21 N16 1.461(4) .
C21 H21 0.9800 .
C22 O9 1.221(4) .
C22 N16 1.367(4) .
C22 N15 1.373(4) .
C23 N14 1.442(4) .
C23 N17 1.460(4) .
C23 H23A 0.9700 .
C23 H23B 0.9700 .
C24 N16 1.452(4) .
C24 N19 1.454(4) .
C24 H24A 0.9700 .
C24 H24B 0.9700 .
C25 O5 1.235(4) .
C25 N17 1.362(4) .
C25 N18 1.363(5) .
C26 N17 1.441(4) .
C26 N19 1.452(4) .
C26 C27 1.572(5) .
C26 H26 0.9800 .
C27 N20 1.444(4) .
C27 N18 1.446(4) .
C27 H27 0.9800 .
C28 O10 1.211(4) .
C28 N19 1.366(5) .
C28 N20 1.375(4) .
C29 N1 1.445(5) .
C29 N18 1.456(4) .
C29 H29A 0.9700 .
C29 H29B 0.9700 .
C30 N3 1.439(5) .
C30 N20 1.440(5) .
C30 H30A 0.9700 .
C30 H30B 0.9700 .
C31 O11 1.365(6) .
C31 C36 1.371(6) .
C31 C32 1.398(6) .
C32 C33 1.371(7) .
C32 H32 0.9300 .
C33 C34 1.387(7) .
C33 H33 0.9300 .
C34 C35 1.378(6) .
C34 H34 0.9300 .
C35 C36 1.390(7) .
C35 N21 1.464(6) .
C36 H36 0.9300 .
N21 O13 1.226(5) .
N21 O12 1.248(6) .
O11 H11 0.8200 .
C37 O14 1.370(5) .
C37 C38 1.383(6) .
C37 C42 1.398(6) .
C38 C39 1.372(5) .
C38 H38 0.9300 .
C39 C40 1.389(6) .
C39 N22 1.487(5) .
C40 C41 1.392(7) .
C40 H40 0.9300 .
C41 C42 1.377(7) .
C41 H41 0.9300 .
C42 H42 0.9300 .
N22 O16 1.210(5) .
N22 O15 1.221(4) .
O14 H14A 0.8200 .
N23 O18 1.235(5) .
N23 O17 1.246(6) .
N23 O19 1.305(6) .
N24 O20 1.236(5) .
N24 O21 1.254(5) .
N24 O22 1.261(6) .

loop_
_platon_squeeze_void_nr
_platon_squeeze_void_average_x
_platon_squeeze_void_average_y
_platon_squeeze_void_average_z
_platon_squeeze_void_volume
_platon_squeeze_void_count_electrons
_platon_squeeze_void_content
1 0.247 0.833 0.653 29 7 ' '
2 0.312 0.274 0.605 10 9 ' '
3 0.687 0.774 0.395 10 9 ' '
4 0.751 0.333 0.347 29 7 ' '
